data_2201155
loop_
_publ_author_name
'Daniel E. Lynch'
'Ian McClenaghan'

_publ_section_title
;
 3-Cyano-6-(4-methoxyphenyl)-2(1<i>H</i>)-pyridone
;
_journal_issue 6
_journal_name_full 'Acta Crystallographica Section E'
_journal_page_first o680
_journal_page_last o681
_journal_paper_doi 10.1107/S1600536802008863
_journal_volume 58
_journal_year 2002
_chemical_formula_iupac 'C13 H10 N2 O2'
_chemical_formula_moiety 'C13 H10 N2 O2'
_chemical_formula_sum 'C13 H10 N2 O2'
_chemical_formula_weight 226.23
_chemical_name_systematic
;
3-Cyano-6-(4-methoxyphenyl)-2(1H)-pyridone
;
_space_group_IT_number 14
_symmetry_cell_setting monoclinic
_symmetry_space_group_name_Hall '-P 2yn'
_symmetry_space_group_name_H-M 'P 1 21/n 1'
_atom_sites_solution_hydrogens geom
_atom_sites_solution_primary direct
_atom_sites_solution_secondary difmap
_audit_creation_method SHELXL-97
_cell_angle_alpha 90.00
_cell_angle_beta 108.833(3)
_cell_angle_gamma 90.00
_cell_formula_units_Z 4
_cell_length_a 10.6650(7)
_cell_length_b 9.8140(8)
_cell_length_c 11.1544(12)
_cell_measurement_reflns_used 1832
_cell_measurement_temperature 293(2)
_cell_measurement_theta_max 27.48
_cell_measurement_theta_min 1.00
_cell_volume 1104.99(17)
_computing_cell_refinement 'DENZO nd COLLECT'
_computing_data_collection 'DENZO (Otwinowski & Minor, 1997) and COLLECT (Hooft, 1998)'
_computing_data_reduction 'DENZO nd COLLECT'
_computing_molecular_graphics 'PLATON97 (Spek, 1997)'
_computing_publication_material SHELXL97
_computing_structure_refinement 'SHELXL97 (Sheldrick, 1997)'
_computing_structure_solution 'SHELXS97 (Sheldrick, 1997)'
_diffrn_ambient_temperature 150(2)
_diffrn_detector_area_resol_mean 9.091
_diffrn_measured_fraction_theta_full 0.974
_diffrn_measured_fraction_theta_max 0.974
_diffrn_measurement_device_type 'Bruker-Nonius KappaCCD area-detector'
_diffrn_measurement_method '\f and \w'
_diffrn_radiation_monochromator graphite
_diffrn_radiation_source 'Bruker Nonius FR591 rotating anode'
_diffrn_radiation_type MoK\a
_diffrn_radiation_wavelength 0.71073
_diffrn_reflns_av_R_equivalents 0.0935
_diffrn_reflns_av_sigmaI/netI 0.1929
_diffrn_reflns_limit_h_max 13
_diffrn_reflns_limit_h_min -13
_diffrn_reflns_limit_k_max 12
_diffrn_reflns_limit_k_min -11
_diffrn_reflns_limit_l_max 14
_diffrn_reflns_limit_l_min -14
_diffrn_reflns_number 4925
_diffrn_reflns_theta_full 27.41
_diffrn_reflns_theta_max 27.41
_diffrn_reflns_theta_min 2.30
_diffrn_standards_decay_% 0
_diffrn_standards_number 0
_exptl_absorpt_coefficient_mu 0.094
_exptl_absorpt_correction_T_max 0.997
_exptl_absorpt_correction_T_min 0.972
_exptl_absorpt_correction_type multi-scan
_exptl_absorpt_process_details '(SORTAV; Blessing, 1995)'
_exptl_crystal_colour colourless
_exptl_crystal_density_diffrn 1.360
_exptl_crystal_density_method 'not measured'
_exptl_crystal_description plate
_exptl_crystal_F_000 472
_exptl_crystal_size_max 0.30
_exptl_crystal_size_mid 0.10
_exptl_crystal_size_min 0.03
_refine_diff_density_max 0.240
_refine_diff_density_min -0.309
_refine_ls_extinction_method none
_refine_ls_goodness_of_fit_ref 0.904
_refine_ls_hydrogen_treatment mixed
_refine_ls_matrix_type full
_refine_ls_number_parameters 159
_refine_ls_number_reflns 2460
_refine_ls_number_restraints 0
_refine_ls_restrained_S_all 0.904
_refine_ls_R_factor_all 0.2092
_refine_ls_R_factor_gt 0.0627
_refine_ls_shift/su_max <0.001
_refine_ls_shift/su_mean <0.001
_refine_ls_structure_factor_coef Fsqd
_refine_ls_weighting_details 'w = 1/[\s^2^(Fo^2^)+(0.0831P)^2^] where P = (Fo^2^+2Fc^2^)/3'
_refine_ls_weighting_scheme calc
_refine_ls_wR_factor_gt 0.1281
_refine_ls_wR_factor_ref 0.2010
_reflns_number_gt 906
_reflns_number_total 2460
_reflns_threshold_expression I>2\s(I)
_cod_data_source_file na6164.cif
_cod_data_source_block I
_cod_depositor_comments
;
The following automatic conversions were performed:
'_symmetry_cell_setting' value 'Monoclinic' changed to 'monoclinic'
according to '/home/saulius/struct/CIF-dictionaries/cif_core.dic'
dictionary named 'cif_core.dic' version 2.4.1 from 2010-06-29.

Automatic conversion script
Id: cif_fix_enum 1527 2010-12-29 10:47:43Z saulius 

The following automatic conversions were performed:

'_symmetry_cell_setting' value 'Monoclinic' changed to 'monoclinic'
according to /home/saulius/struct/CIF-dictionaries/cif_core.dic
dictionary named 'cif_core.dic' version 2.4.1 from
2010-06-29.

'_exptl_absorpt_correction_type' value 'Multi-scan'
changed to 'multi-scan' according to
/home/saulius/struct/CIF-dictionaries/cif_core.dic dictionary named
'cif_core.dic' version 2.4.1 from 2010-06-29.

Automatic conversion script
Id: cif_fix_values 1715 2011-07-08 13:25:40Z adriana 
;
_cod_original_sg_symbol_H-M 'P 21/n'
_cod_database_code 2201155
_cod_database_fobs_code 2201155

loop_
_symmetry_equiv_pos_as_xyz
'x, y, z'
'-x+1/2, y+1/2, -z+1/2'
'-x, -y, -z'
'x-1/2, -y-1/2, z-1/2'

loop_
_atom_site_label
_atom_site_fract_x
_atom_site_fract_y
_atom_site_fract_z
_atom_site_U_iso_or_equiv
_atom_site_adp_type
_atom_site_calc_flag
_atom_site_refinement_flags
_atom_site_occupancy
_atom_site_disorder_assembly
_atom_site_disorder_group
_atom_site_type_symbol
N1 0.4633(3) -0.1765(3) 0.5582(3) 0.0352(8) Uani d . 1 . . N
H1 0.419(3) -0.103(3) 0.512(4) 0.069(13) Uiso d . 1 . . H
C2 0.5979(4) -0.1595(3) 0.6058(3) 0.0345(9) Uani d . 1 . . C
O2 0.6507(2) -0.0503(2) 0.5884(2) 0.0477(8) Uani d . 1 . . O
C3 0.6697(3) -0.2733(3) 0.6718(3) 0.0336(9) Uani d . 1 . . C
C31 0.8102(4) -0.2589(3) 0.7225(4) 0.0414(10) Uani d . 1 . . C
N32 0.9229(3) -0.2456(3) 0.7617(4) 0.0659(11) Uani d . 1 . . N
C4 0.6054(4) -0.3903(3) 0.6857(3) 0.0424(10) Uani d . 1 . . C
H4 0.6537 -0.4632 0.7310 0.053 Uiso calc R 1 . . H
C5 0.4679(4) -0.4008(3) 0.6321(3) 0.0414(10) Uani d . 1 . . C
H5 0.4253 -0.4813 0.6403 0.052 Uiso calc R 1 . . H
C6 0.3962(3) -0.2935(3) 0.5679(3) 0.0330(9) Uani d . 1 . . C
C61 0.2522(3) -0.2950(3) 0.5092(3) 0.0352(9) Uani d . 1 . . C
C62 0.1881(3) -0.4135(3) 0.4523(3) 0.0410(10) Uani d . 1 . . C
H62 0.2378 -0.4915 0.4530 0.051 Uiso calc R 1 . . H
C63 0.0530(4) -0.4180(3) 0.3951(4) 0.0460(10) Uani d . 1 . . C
H63 0.0129 -0.4972 0.3548 0.057 Uiso calc R 1 . . H
C64 -0.0229(4) -0.3047(4) 0.3975(4) 0.0430(10) Uani d . 1 . . C
C65 0.0380(4) -0.1875(4) 0.4551(4) 0.0492(11) Uani d . 1 . . C
H65 -0.0129 -0.1111 0.4573 0.061 Uiso calc R 1 . . H
C66 0.1735(4) -0.1820(3) 0.5095(4) 0.0451(10) Uani d . 1 . . C
H66 0.2132 -0.1014 0.5470 0.056 Uiso calc R 1 . . H
O64 -0.1559(3) -0.3195(2) 0.3383(3) 0.0601(8) Uani d . 1 . . O
C67 -0.2399(4) -0.2070(4) 0.3423(5) 0.0755(15) Uani d . 1 . . C
H671 -0.2264 -0.1822 0.4288 0.094 Uiso calc R 1 . . H
H672 -0.3308 -0.2324 0.3024 0.094 Uiso calc R 1 . . H
H673 -0.2189 -0.1308 0.2982 0.094 Uiso calc R 1 . . H

loop_
_atom_site_aniso_label
_atom_site_aniso_U_11
_atom_site_aniso_U_22
_atom_site_aniso_U_33
_atom_site_aniso_U_12
_atom_site_aniso_U_13
_atom_site_aniso_U_23
N1 0.038(2) 0.0294(17) 0.035(2) 0.0037(14) 0.0083(16) 0.0034(14)
C2 0.037(2) 0.0313(19) 0.034(2) 0.0023(16) 0.0090(19) 0.0008(16)
O2 0.0425(17) 0.0352(13) 0.0627(19) -0.0030(12) 0.0134(14) 0.0090(13)
C3 0.036(2) 0.0312(18) 0.034(2) 0.0055(16) 0.0119(19) 0.0042(16)
C31 0.043(3) 0.035(2) 0.044(3) 0.009(2) 0.012(2) 0.0030(18)
N32 0.045(2) 0.068(2) 0.083(3) 0.0061(19) 0.018(2) 0.005(2)
C4 0.050(3) 0.0345(19) 0.044(3) 0.0112(17) 0.017(2) 0.0064(17)
C5 0.045(3) 0.0300(19) 0.050(3) -0.0006(17) 0.015(2) 0.0055(17)
C6 0.040(2) 0.0307(18) 0.031(2) 0.0000(16) 0.0152(19) 0.0000(16)
C61 0.038(2) 0.033(2) 0.037(2) -0.0034(16) 0.0160(19) -0.0002(16)
C62 0.044(3) 0.035(2) 0.051(3) -0.0005(17) 0.026(2) -0.0042(18)
C63 0.046(3) 0.045(2) 0.052(3) -0.0170(19) 0.023(2) -0.0092(19)
C64 0.033(2) 0.054(2) 0.045(3) 0.0003(19) 0.016(2) 0.001(2)
C65 0.041(3) 0.046(2) 0.062(3) 0.0061(18) 0.019(2) -0.009(2)
C66 0.044(3) 0.037(2) 0.053(3) -0.0011(18) 0.014(2) -0.0100(18)
O64 0.0344(18) 0.0706(18) 0.074(2) -0.0059(14) 0.0160(16) -0.0051(16)
C67 0.038(3) 0.105(3) 0.088(4) 0.008(3) 0.026(3) -0.008(3)

loop_
_atom_type_symbol
_atom_type_description
_atom_type_scat_dispersion_real
_atom_type_scat_dispersion_imag
_atom_type_scat_source
C C 0.0033 0.0016 'International Tables Vol C Tables 4.2.6.8 and 6.1.1.4'
H H 0.0000 0.0000 'International Tables Vol C Tables 4.2.6.8 and 6.1.1.4'
N N 0.0061 0.0033 'International Tables Vol C Tables 4.2.6.8 and 6.1.1.4'
O O 0.0106 0.0060 'International Tables Vol C Tables 4.2.6.8 and 6.1.1.4'

loop_
_geom_angle_atom_site_label_1
_geom_angle_atom_site_label_2
_geom_angle_atom_site_label_3
_geom_angle
C2 N1 C6 125.3(3)
C2 N1 H1 114(2)
C6 N1 H1 121(2)
O2 C2 N1 120.7(3)
O2 C2 C3 124.0(3)
N1 C2 C3 115.3(3)
C4 C3 C2 120.8(3)
C4 C3 C31 122.5(3)
C2 C3 C31 116.7(3)
N32 C31 C3 178.8(4)
C3 C4 C5 120.5(3)
C3 C4 H4 119.8
C5 C4 H4 119.8
C6 C5 C4 120.1(3)
C6 C5 H5 120.0
C4 C5 H5 120.0
C5 C6 N1 118.0(3)
C5 C6 C61 123.9(3)
N1 C6 C61 118.1(3)
C66 C61 C62 117.3(3)
C66 C61 C6 122.5(3)
C62 C61 C6 120.2(3)
C63 C62 C61 121.6(3)
C63 C62 H62 119.2
C61 C62 H62 119.2
C62 C63 C64 119.9(3)
C62 C63 H63 120.0
C64 C63 H63 120.0
O64 C64 C65 125.1(3)
O64 C64 C63 115.4(3)
C65 C64 C63 119.5(3)
C64 C65 C66 120.6(3)
C64 C65 H65 119.7
C66 C65 H65 119.7
C65 C66 C61 121.1(3)
C65 C66 H66 119.5
C61 C66 H66 119.5
C64 O64 C67 117.8(3)
O64 C67 H671 109.5
O64 C67 H672 109.5
H671 C67 H672 109.5
O64 C67 H673 109.5
H671 C67 H673 109.5
H672 C67 H673 109.5

loop_
_geom_bond_atom_site_label_1
_geom_bond_atom_site_label_2
_geom_bond_site_symmetry_2
_geom_bond_distance
_geom_bond_publ_flag
N1 C2 . 1.371(4) ?
N1 C6 . 1.375(4) ?
N1 H1 . 0.92(4) ?
C2 O2 . 1.255(4) ?
C2 C3 . 1.419(4) ?
C3 C4 . 1.372(4) ?
C3 C31 . 1.427(5) ?
C31 N32 . 1.147(4) ?
C4 C5 . 1.397(4) ?
C4 H4 . 0.93 ?
C5 C6 . 1.362(4) ?
C5 H5 . 0.93 ?
C6 C61 . 1.462(5) ?
C61 C66 . 1.392(4) ?
C61 C62 . 1.394(4) ?
C62 C63 . 1.375(4) ?
C62 H62 . 0.93 ?
C63 C64 . 1.380(4) ?
C63 H63 . 0.93 ?
C64 O64 . 1.366(4) ?
C64 C65 . 1.374(5) ?
C65 C66 . 1.377(5) ?
C65 H65 . 0.93 ?
C66 H66 . 0.93 ?
O64 C67 . 1.432(4) ?
C67 H671 . 0.96 ?
C67 H672 . 0.96 ?
C67 H673 . 0.96 ?

loop_
_geom_hbond_atom_site_label_D
_geom_hbond_atom_site_label_H
_geom_hbond_atom_site_label_A
_geom_hbond_site_symmetry_A
_geom_hbond_distance_DH
_geom_hbond_distance_HA
_geom_hbond_distance_DA
_geom_hbond_angle_DHA
_geom_hbond_publ_flag
N1 H1 O2 3_656 0.92(4) 1.88(4) 2.797(4) 172(3) yes
C4 H4 O2 2_646 0.93 2.53 3.368(4) 149 yes
C67 H672 N32 4_455 0.96 2.53 3.445(5) 160 yes

loop_
_geom_torsion_atom_site_label_1
_geom_torsion_atom_site_label_2
_geom_torsion_atom_site_label_3
_geom_torsion_atom_site_label_4
_geom_torsion
C6 N1 C2 O2 177.5(3)
C6 N1 C2 C3 -1.4(5)
O2 C2 C3 C4 -179.1(3)
N1 C2 C3 C4 -0.2(5)
O2 C2 C3 C31 1.1(5)
N1 C2 C3 C31 180.0(3)
C2 C3 C4 C5 1.6(5)
C31 C3 C4 C5 -178.6(3)
C3 C4 C5 C6 -1.4(5)
C4 C5 C6 N1 -0.1(5)
C4 C5 C6 C61 -179.7(3)
C2 N1 C6 C5 1.5(5)
C2 N1 C6 C61 -178.8(3)
C5 C6 C61 C66 142.1(4)
N1 C6 C61 C66 -37.5(5)
C5 C6 C61 C62 -36.6(5)
N1 C6 C61 C62 143.8(3)
C66 C61 C62 C63 2.0(5)
C6 C61 C62 C63 -179.3(3)
C61 C62 C63 C64 -2.5(5)
C62 C63 C64 O64 -179.9(3)
C62 C63 C64 C65 1.3(5)
O64 C64 C65 C66 -178.3(4)
C63 C64 C65 C66 0.3(6)
C64 C65 C66 C61 -0.9(6)
C62 C61 C66 C65 -0.3(5)
C6 C61 C66 C65 -179.0(3)
C65 C64 O64 C67 -3.7(6)
C63 C64 O64 C67 177.6(3)

loop_
_cod_related_entry_id
_cod_related_entry_database
_cod_related_entry_code
1 ChemSpider 711530
